data_7017317
loop_
_publ_author_name
'Bozic-Weber, Biljana'
'Constable, Edwin C.'
'Housecroft, Catherine E.'
'Kopecky, Peter'
'Neuburger, Markus'
'Zampese, Jennifer A.'

_publ_section_title
;
 The intramolecular aryl embrace: from light emission to light absorption.
;
_journal_issue 46
_journal_name_full 'Dalton transactions (Cambridge, England : 2003)'
_journal_page_first 12584
_journal_page_last 12594
_journal_paper_doi 10.1039/c1dt11052g
_journal_volume 40
_journal_year 2011
_chemical_formula_moiety 'C22 H20 Cu N4, F6 P'
_chemical_formula_sum 'C22 H20 Cu F6 N4 P'
_chemical_formula_weight 548.94
_chemical_name_systematic
;
?
;
_space_group_IT_number 2
_symmetry_cell_setting triclinic
_symmetry_space_group_name_Hall '-P 1'
_symmetry_space_group_name_H-M 'P -1'
_atom_sites_solution_hydrogens geom
_atom_sites_solution_primary direct
_atom_sites_solution_secondary difmap
_audit_creation_method SHELXL-97
_cell_angle_alpha 107.978(8)
_cell_angle_beta 97.393(8)
_cell_angle_gamma 100.067(8)
_cell_formula_units_Z 2
_cell_length_a 7.7042(8)
_cell_length_b 10.2596(11)
_cell_length_c 15.3283(14)
_cell_measurement_reflns_used 29063
_cell_measurement_temperature 173(2)
_cell_measurement_theta_max 69.37
_cell_measurement_theta_min 5.48
_cell_volume 1112.9(2)
_computing_cell_refinement 'Stoe IPDS'
_computing_data_collection 'Stoe IPDS'
_computing_data_reduction 'Stoe IPDS'
_computing_molecular_graphics 'Bruker SHELXTL'
_computing_publication_material 'Bruker SHELXTL'
_computing_structure_refinement 'SHELXL-97 (Sheldrick, 1997)'
_computing_structure_solution 'SHELXS-97 (Sheldrick, 1990)'
_diffrn_ambient_temperature 173(2)
_diffrn_measured_fraction_theta_full 0.992
_diffrn_measured_fraction_theta_max 0.992
_diffrn_measurement_device_type 'Stoe IPDS'
_diffrn_measurement_method '\w scans'
_diffrn_radiation_monochromator graphite
_diffrn_radiation_source 'fine-focus sealed tube'
_diffrn_radiation_type MoK\a
_diffrn_radiation_wavelength 0.71073
_diffrn_reflns_av_R_equivalents 0.0547
_diffrn_reflns_av_sigmaI/netI 0.0279
_diffrn_reflns_limit_h_max 8
_diffrn_reflns_limit_h_min -9
_diffrn_reflns_limit_k_max 12
_diffrn_reflns_limit_k_min -12
_diffrn_reflns_limit_l_max 19
_diffrn_reflns_limit_l_min -19
_diffrn_reflns_number 23465
_diffrn_reflns_theta_full 26.50
_diffrn_reflns_theta_max 26.50
_diffrn_reflns_theta_min 2.74
_exptl_absorpt_coefficient_mu 1.122
_exptl_absorpt_correction_T_max 0.8067
_exptl_absorpt_correction_T_min 0.7154
_exptl_absorpt_correction_type multi-scan
_exptl_absorpt_process_details '(Blessing 1951)'
_exptl_crystal_colour red
_exptl_crystal_density_diffrn 1.638
_exptl_crystal_density_method 'not measured'
_exptl_crystal_description block
_exptl_crystal_F_000 556
_exptl_crystal_size_max 0.32
_exptl_crystal_size_mid 0.22
_exptl_crystal_size_min 0.20
_refine_diff_density_max 0.608
_refine_diff_density_min -0.502
_refine_diff_density_rms 0.062
_refine_ls_extinction_method none
_refine_ls_goodness_of_fit_ref 1.049
_refine_ls_hydrogen_treatment constr
_refine_ls_matrix_type full
_refine_ls_number_parameters 309
_refine_ls_number_reflns 4574
_refine_ls_number_restraints 6
_refine_ls_restrained_S_all 1.052
_refine_ls_R_factor_all 0.0428
_refine_ls_R_factor_gt 0.0414
_refine_ls_shift/su_max 0.034
_refine_ls_shift/su_mean 0.000
_refine_ls_structure_factor_coef Fsqd
_refine_ls_weighting_details 'calc w=1/[\s^2^(Fo^2^)+(0.0597P)^2^+0.8533P] where P=(Fo^2^+2Fc^2^)/3'
_refine_ls_weighting_scheme calc
_refine_ls_wR_factor_gt 0.1117
_refine_ls_wR_factor_ref 0.1130
_reflns_number_gt 4378
_reflns_number_total 4574
_reflns_threshold_expression >2sigma(I)
_cod_data_source_file c1dt11052g.txt
_cod_data_source_block pka177
_cod_depositor_comments
;
The following automatic conversions were performed:

'_symmetry_cell_setting' value 'Triclinic' changed to 'triclinic'
according to /home/saulius/struct/CIF-dictionaries/cif_core.dic
dictionary named 'cif_core.dic' version 2.4.1 from 2010-06-29.

Automatic conversion script
Id: cif_fix_values 1715 2011-07-08 13:25:40Z adriana 
;
_cod_original_cell_volume 1112.90(19)
_cod_original_sg_symbol_Hall -P1
_cod_original_sg_symbol_H-M P-1
_cod_database_code 7017317

loop_
_symmetry_equiv_pos_as_xyz
'x, y, z'
'-x, -y, -z'

loop_
_atom_site_label
_atom_site_type_symbol
_atom_site_fract_x
_atom_site_fract_y
_atom_site_fract_z
_atom_site_U_iso_or_equiv
_atom_site_adp_type
_atom_site_occupancy
_atom_site_symmetry_multiplicity
_atom_site_calc_flag
_atom_site_refinement_flags
Cu1 Cu 0.95005(4) 0.87535(3) 0.737247(18) 0.03872(12) Uani 1 1 d .
N1 N 1.0745(2) 0.7804(2) 0.81834(12) 0.0319(4) Uani 1 1 d .
N2 N 1.0375(3) 1.0424(2) 0.85412(13) 0.0387(4) Uani 1 1 d .
N3 N 0.7275(3) 0.7879(2) 0.63872(14) 0.0395(4) Uani 1 1 d .
N4 N 1.0590(3) 0.8865(2) 0.62433(14) 0.0407(4) Uani 1 1 d .
C1 C 0.9758(4) 0.5497(3) 0.7041(2) 0.0556(7) Uani 1 1 d .
H1A H 0.8516 0.5194 0.7103 0.083 Uiso 1 1 calc R
H1B H 1.0274 0.4672 0.6828 0.083 Uiso 1 1 calc R
H1C H 0.9777 0.5987 0.6584 0.083 Uiso 1 1 calc R
C2 C 1.0832(3) 0.6461(3) 0.79599(16) 0.0379(5) Uani 1 1 d .
C3 C 1.1873(4) 0.5983(3) 0.85474(19) 0.0453(6) Uani 1 1 d .
H3A H 1.1920 0.5019 0.8371 0.054 Uiso 1 1 calc R
C4 C 1.2839(4) 0.6931(3) 0.93930(19) 0.0487(6) Uani 1 1 d .
H4A H 1.3566 0.6627 0.9806 0.058 Uiso 1 1 calc R
C5 C 1.2742(3) 0.8312(3) 0.96334(17) 0.0442(6) Uani 1 1 d .
H5A H 1.3390 0.8976 1.0217 0.053 Uiso 1 1 calc R
C6 C 1.1688(3) 0.8732(3) 0.90175(15) 0.0352(5) Uani 1 1 d .
C7 C 1.1485(3) 1.0194(3) 0.92069(16) 0.0369(5) Uani 1 1 d .
C8 C 1.2361(4) 1.1283(3) 1.00195(19) 0.0499(6) Uani 1 1 d .
H8A H 1.3136 1.1111 1.0485 0.060 Uiso 1 1 calc R
C9 C 1.2101(4) 1.2616(3) 1.0147(2) 0.0580(8) Uani 1 1 d .
H9A H 1.2701 1.3373 1.0700 0.070 Uiso 1 1 calc R
C10 C 1.0975(4) 1.2845(3) 0.9473(2) 0.0557(7) Uani 1 1 d .
H10A H 1.0774 1.3758 0.9552 0.067 Uiso 1 1 calc R
C11 C 1.0133(4) 1.1722(3) 0.8674(2) 0.0497(6) Uani 1 1 d .
H11A H 0.9355 1.1881 0.8203 0.060 Uiso 1 1 calc R
C12 C 0.5392(5) 0.7794(4) 0.7501(3) 0.0649(8) Uani 1 1 d .
H12A H 0.6003 0.7234 0.7800 0.097 Uiso 1 1 calc R
H12B H 0.4107 0.7580 0.7515 0.097 Uiso 1 1 calc R
H12C H 0.5906 0.8797 0.7840 0.097 Uiso 1 1 calc R
C13 C 0.5635(4) 0.7446(3) 0.6518(2) 0.0479(6) Uani 1 1 d .
C14 C 0.4213(4) 0.6724(3) 0.5749(3) 0.0586(8) Uani 1 1 d .
H14A H 0.3038 0.6402 0.5839 0.070 Uiso 1 1 calc R
C15 C 0.4565(4) 0.6497(3) 0.4872(2) 0.0584(8) Uani 1 1 d .
H15A H 0.3618 0.6010 0.4347 0.070 Uiso 1 1 calc R
C16 C 0.6229(4) 0.6950(3) 0.47303(19) 0.0521(7) Uani 1 1 d .
H16A H 0.6451 0.6793 0.4115 0.062 Uiso 1 1 calc R
C17 C 0.7597(4) 0.7643(2) 0.54977(16) 0.0427(5) Uani 1 1 d U
C18 C 0.9445(4) 0.8228(2) 0.54309(17) 0.0419(5) Uani 1 1 d U
C19 C 0.9991(5) 0.8182(3) 0.45819(19) 0.0523(7) Uani 1 1 d .
H19A H 0.9183 0.7708 0.4000 0.063 Uiso 1 1 calc R
C20 C 1.1720(5) 0.8842(3) 0.4617(2) 0.0584(8) Uani 1 1 d .
H20A H 1.2121 0.8811 0.4052 0.070 Uiso 1 1 calc R
C21 C 1.2881(5) 0.9548(3) 0.5457(2) 0.0577(7) Uani 1 1 d .
H21A H 1.4062 1.0040 0.5482 0.069 Uiso 1 1 calc R
C22 C 1.2289(4) 0.9523(3) 0.6262(2) 0.0478(6) Uani 1 1 d .
H22A H 1.3092 0.9979 0.6846 0.057 Uiso 1 1 calc R
P1 P 0.54406(9) 1.32862(7) 0.79633(4) 0.04192(17) Uani 1 1 d .
F10 F 0.5577(3) 1.4592(2) 0.75977(13) 0.0640(5) Uani 1 1 d .
F11 F 0.5945(3) 1.2391(2) 0.70228(12) 0.0698(5) Uani 1 1 d .
F12 F 0.3360(2) 1.27688(19) 0.74688(12) 0.0581(4) Uani 1 1 d .
F13 F 0.4913(2) 1.41816(19) 0.88930(11) 0.0569(4) Uani 1 1 d .
F14 F 0.7510(2) 1.3829(2) 0.84562(14) 0.0679(5) Uani 1 1 d .
F15 F 0.5294(3) 1.19781(18) 0.83138(12) 0.0625(5) Uani 1 1 d .

loop_
_atom_site_aniso_label
_atom_site_aniso_U_11
_atom_site_aniso_U_22
_atom_site_aniso_U_33
_atom_site_aniso_U_23
_atom_site_aniso_U_13
_atom_site_aniso_U_12
Cu1 0.04167(18) 0.04916(19) 0.02248(16) 0.01242(12) -0.00153(11) 0.00819(13)
N1 0.0273(8) 0.0408(10) 0.0254(8) 0.0123(7) 0.0008(7) 0.0035(7)
N2 0.0416(10) 0.0437(10) 0.0284(9) 0.0111(8) 0.0068(8) 0.0059(8)
N3 0.0411(11) 0.0432(10) 0.0308(10) 0.0110(8) -0.0027(8) 0.0114(8)
N4 0.0525(12) 0.0396(10) 0.0347(10) 0.0158(8) 0.0102(9) 0.0153(9)
C1 0.0646(18) 0.0442(14) 0.0462(15) 0.0086(12) -0.0022(13) 0.0046(13)
C2 0.0348(11) 0.0465(13) 0.0322(11) 0.0155(10) 0.0057(9) 0.0058(9)
C3 0.0452(13) 0.0539(14) 0.0464(14) 0.0262(12) 0.0128(11) 0.0162(11)
C4 0.0403(13) 0.0761(18) 0.0392(13) 0.0321(13) 0.0036(10) 0.0174(12)
C5 0.0350(12) 0.0657(16) 0.0289(11) 0.0176(11) -0.0022(9) 0.0068(11)
C6 0.0265(10) 0.0520(13) 0.0241(10) 0.0128(9) 0.0028(8) 0.0028(9)
C7 0.0286(10) 0.0463(12) 0.0295(11) 0.0093(9) 0.0062(8) -0.0011(9)
C8 0.0378(13) 0.0586(16) 0.0368(13) 0.0040(11) -0.0002(10) -0.0035(11)
C9 0.0512(16) 0.0485(15) 0.0529(17) -0.0030(12) 0.0116(13) -0.0075(12)
C10 0.0666(18) 0.0426(14) 0.0536(16) 0.0097(12) 0.0256(14) 0.0037(12)
C11 0.0634(17) 0.0463(14) 0.0424(14) 0.0161(11) 0.0174(12) 0.0133(12)
C12 0.0518(17) 0.085(2) 0.066(2) 0.0363(18) 0.0181(15) 0.0119(16)
C13 0.0443(14) 0.0468(14) 0.0517(15) 0.0188(12) 0.0012(11) 0.0097(11)
C14 0.0428(14) 0.0518(16) 0.077(2) 0.0230(15) -0.0016(14) 0.0088(12)
C15 0.0633(18) 0.0466(15) 0.0518(17) 0.0105(12) -0.0170(14) 0.0100(13)
C16 0.0666(18) 0.0450(14) 0.0349(13) 0.0087(11) -0.0096(12) 0.0110(12)
C17 0.0646(14) 0.0333(10) 0.0278(10) 0.0094(8) -0.0059(10) 0.0176(10)
C18 0.0615(14) 0.0348(11) 0.0338(11) 0.0123(9) 0.0102(10) 0.0201(10)
C19 0.077(2) 0.0485(14) 0.0369(13) 0.0140(11) 0.0133(13) 0.0275(14)
C20 0.078(2) 0.0614(17) 0.0543(17) 0.0252(14) 0.0347(16) 0.0365(16)
C21 0.0608(18) 0.0589(17) 0.0671(19) 0.0296(15) 0.0277(15) 0.0222(14)
C22 0.0525(15) 0.0425(13) 0.0556(16) 0.0216(12) 0.0187(12) 0.0144(11)
P1 0.0456(4) 0.0489(4) 0.0275(3) 0.0110(3) 0.0004(2) 0.0097(3)
F10 0.0768(12) 0.0648(11) 0.0553(10) 0.0323(9) 0.0068(9) 0.0115(9)
F11 0.0820(13) 0.0871(13) 0.0401(9) 0.0104(9) 0.0196(9) 0.0337(11)
F12 0.0493(9) 0.0672(10) 0.0446(9) 0.0100(8) -0.0067(7) 0.0074(8)
F13 0.0700(11) 0.0618(10) 0.0315(8) 0.0065(7) 0.0047(7) 0.0166(8)
F14 0.0468(9) 0.0765(12) 0.0684(12) 0.0184(10) -0.0081(8) 0.0093(8)
F15 0.0842(13) 0.0534(9) 0.0478(9) 0.0215(8) -0.0014(9) 0.0127(9)

loop_
_atom_type_symbol
_atom_type_description
_atom_type_scat_dispersion_real
_atom_type_scat_dispersion_imag
_atom_type_scat_source
C C 0.0033 0.0016 'International Tables Vol C Tables 4.2.6.8 and 6.1.1.4'
H H 0.0000 0.0000 'International Tables Vol C Tables 4.2.6.8 and 6.1.1.4'
N N 0.0061 0.0033 'International Tables Vol C Tables 4.2.6.8 and 6.1.1.4'
F F 0.0171 0.0103 'International Tables Vol C Tables 4.2.6.8 and 6.1.1.4'
P P 0.1023 0.0942 'International Tables Vol C Tables 4.2.6.8 and 6.1.1.4'
Cu Cu 0.3201 1.2651 'International Tables Vol C Tables 4.2.6.8 and 6.1.1.4'

loop_
_geom_angle_atom_site_label_1
_geom_angle_atom_site_label_2
_geom_angle_atom_site_label_3
_geom_angle
N3 Cu1 N2 137.88(9)
N3 Cu1 N4 81.64(9)
N2 Cu1 N4 116.07(9)
N3 Cu1 N1 126.69(8)
N2 Cu1 N1 81.78(8)
N4 Cu1 N1 115.82(8)
C2 N1 C6 118.9(2)
C2 N1 Cu1 128.19(15)
C6 N1 Cu1 112.69(15)
C11 N2 C7 119.1(2)
C11 N2 Cu1 126.96(19)
C7 N2 Cu1 113.53(16)
C13 N3 C17 120.1(2)
C13 N3 Cu1 126.59(18)
C17 N3 Cu1 113.10(17)
C18 N4 C22 119.9(2)
C18 N4 Cu1 113.52(18)
C22 N4 Cu1 126.55(18)
C2 C1 H1A 109.5
C2 C1 H1B 109.5
H1A C1 H1B 109.5
C2 C1 H1C 109.5
H1A C1 H1C 109.5
H1B C1 H1C 109.5
N1 C2 C3 122.1(2)
N1 C2 C1 116.3(2)
C3 C2 C1 121.6(2)
C4 C3 C2 118.8(3)
C4 C3 H3A 120.6
C2 C3 H3A 120.6
C5 C4 C3 119.5(2)
C5 C4 H4A 120.3
C3 C4 H4A 120.3
C4 C5 C6 119.2(2)
C4 C5 H5A 120.4
C6 C5 H5A 120.4
N1 C6 C5 121.5(2)
N1 C6 C7 114.9(2)
C5 C6 C7 123.7(2)
N2 C7 C8 120.8(2)
N2 C7 C6 116.3(2)
C8 C7 C6 122.8(2)
C9 C8 C7 119.5(3)
C9 C8 H8A 120.3
C7 C8 H8A 120.3
C10 C9 C8 119.5(3)
C10 C9 H9A 120.2
C8 C9 H9A 120.2
C9 C10 C11 118.7(3)
C9 C10 H10A 120.6
C11 C10 H10A 120.6
N2 C11 C10 122.3(3)
N2 C11 H11A 118.8
C10 C11 H11A 118.8
C13 C12 H12A 109.5
C13 C12 H12B 109.5
H12A C12 H12B 109.5
C13 C12 H12C 109.5
H12A C12 H12C 109.5
H12B C12 H12C 109.5
N3 C13 C14 120.5(3)
N3 C13 C12 116.6(2)
C14 C13 C12 122.9(3)
C15 C14 C13 118.3(3)
C15 C14 H14A 120.8
C13 C14 H14A 120.8
C16 C15 C14 121.6(3)
C16 C15 H15A 119.2
C14 C15 H15A 119.2
C15 C16 C17 118.7(3)
C15 C16 H16A 120.7
C17 C16 H16A 120.7
N3 C17 C16 120.7(3)
N3 C17 C18 115.8(2)
C16 C17 C18 123.5(3)
N4 C18 C19 120.8(3)
N4 C18 C17 115.3(2)
C19 C18 C17 123.8(2)
C20 C19 C18 118.2(3)
C20 C19 H19A 120.9
C18 C19 H19A 120.9
C19 C20 C21 121.0(3)
C19 C20 H20A 119.5
C21 C20 H20A 119.5
C20 C21 C22 118.2(3)
C20 C21 H21A 120.9
C22 C21 H21A 120.9
N4 C22 C21 121.8(3)
N4 C22 H22A 119.1
C21 C22 H22A 119.1
F15 P1 F13 90.27(10)
F15 P1 F11 90.14(11)
F13 P1 F11 179.19(11)
F15 P1 F14 90.34(11)
F13 P1 F14 89.73(11)
F11 P1 F14 90.96(12)
F15 P1 F10 179.31(11)
F13 P1 F10 90.25(10)
F11 P1 F10 89.34(11)
F14 P1 F10 90.11(11)
F15 P1 F12 90.60(11)
F13 P1 F12 89.87(10)
F11 P1 F12 89.43(11)
F14 P1 F12 178.98(11)
F10 P1 F12 88.95(11)

loop_
_geom_bond_atom_site_label_1
_geom_bond_atom_site_label_2
_geom_bond_distance
Cu1 N3 1.996(2)
Cu1 N2 1.998(2)
Cu1 N4 2.044(2)
Cu1 N1 2.0443(18)
N1 C2 1.329(3)
N1 C6 1.355(3)
N2 C11 1.334(3)
N2 C7 1.350(3)
N3 C13 1.326(4)
N3 C17 1.372(3)
N4 C18 1.331(3)
N4 C22 1.356(4)
C1 C2 1.484(4)
C1 H1A 0.9800
C1 H1B 0.9800
C1 H1C 0.9800
C2 C3 1.385(3)
C3 C4 1.378(4)
C3 H3A 0.9500
C4 C5 1.368(4)
C4 H4A 0.9500
C5 C6 1.382(3)
C5 H5A 0.9500
C6 C7 1.477(4)
C7 C8 1.385(3)
C8 C9 1.375(5)
C8 H8A 0.9500
C9 C10 1.365(5)
C9 H9A 0.9500
C10 C11 1.382(4)
C10 H10A 0.9500
C11 H11A 0.9500
C12 C13 1.483(4)
C12 H12A 0.9800
C12 H12B 0.9800
C12 H12C 0.9800
C13 C14 1.409(4)
C14 C15 1.363(5)
C14 H14A 0.9500
C15 C16 1.354(5)
C15 H15A 0.9500
C16 C17 1.379(4)
C16 H16A 0.9500
C17 C18 1.474(4)
C18 C19 1.408(4)
C19 C20 1.371(5)
C19 H19A 0.9500
C20 C21 1.373(5)
C20 H20A 0.9500
C21 C22 1.374(4)
C21 H21A 0.9500
C22 H22A 0.9500
P1 F15 1.5844(18)
P1 F13 1.5846(17)
P1 F11 1.5889(18)
P1 F14 1.5949(19)
P1 F10 1.5970(18)
P1 F12 1.6021(18)
